data_1528653
loop_
_publ_author_name
'Krott, M.'
'Mueller, P.'
'Liu Xiaohui'
'Dronskowski, R.'

_publ_section_title
;
 Synthesis and structure determination of Co (H N C N)2 and Ni (H N C N)2
;
_journal_name_full 'Journal of Solid State Chemistry'
_journal_page_first 307
_journal_page_last 312
_journal_volume 180
_journal_year 2007
_chemical_formula_sum 'C2 H2 N4 Ni'
_chemical_name_systematic 'Ni (H N C N)2'
_space_group_IT_number 58
_symmetry_space_group_name_Hall '-P 2 2n'
_symmetry_space_group_name_H-M 'P n n m'
_cell_angle_alpha 90
_cell_angle_beta 90
_cell_angle_gamma 90
_cell_formula_units_Z 2
_cell_length_a 6.457
_cell_length_b 8.768
_cell_length_c 3.23
_cell_volume 182.866
_citation_journal_id_ASTM JSSCBI
_cod_data_source_file Krott_JSSCBI_2007_1237.cif
_cod_data_source_block C2H2N4Ni1
_cod_original_cell_volume 182.8664
_cod_original_formula_sum 'C2 H2 N4 Ni1'
_cod_database_code 1528653

loop_
_symmetry_equiv_pos_as_xyz
x,y,z
-x,-y,z
x+1/2,-y+1/2,-z+1/2
-x+1/2,y+1/2,-z+1/2
-x,-y,-z
x,y,-z
-x-1/2,y-1/2,z-1/2
x-1/2,-y-1/2,z-1/2

loop_
_atom_site_label
_atom_site_type_symbol
_atom_site_fract_x
_atom_site_fract_y
_atom_site_fract_z
_atom_site_occupancy
_atom_site_U_iso_or_equiv
Ni1 Ni+2 0 0 0 1 0.0
N1 N-3 0.288 0.53 0 1 0.0
H1 H+1 0.777 0.55 0 1 0.0
C1 C+4 0.83 0.339 0 1 0.0
N2 N-3 0.083 0.776 0 1 0.0
